data_1560597
loop_
_publ_author_name
'Novikov, S.A.'
'Grigoriev, M.S.'
'Serezhkina, L.B.'
'Serezhkin, V.N.'

_publ_section_title
;
 Potassium and magnesium succinatouranilates -- Synthesis and crystal
 structure
;
_journal_name_full 'Journal of Solid State Chemistry'
_journal_page_first 178
_journal_page_last 182
_journal_paper_doi 10.1016/j.jssc.2017.02.010
_journal_volume 248
_journal_year 2017
_chemical_formula_sum 'C12 H12 K2 O16 U2'
_chemical_formula_weight 966.48
_space_group_crystal_system tetragonal
_space_group_IT_number 88
_space_group_name_Hall '-I 4ad'
_space_group_name_H-M_alt 'I 41/a :2'
_atom_sites_solution_hydrogens geom
_cell_angle_alpha 90
_cell_angle_beta 90
_cell_angle_gamma 90
_cell_formula_units_Z 8
_cell_length_a 9.9637(3)
_cell_length_b 9.9637(3)
_cell_length_c 40.898(3)
_cell_measurement_reflns_used 19040
_cell_measurement_temperature 100(2)
_cell_measurement_theta_max 29.997
_cell_measurement_theta_min 4.090
_cell_volume 4060.2(3)
_computing_structure_refinement 'SHELXL-2014 (Sheldrick, 2014)'
_diffrn_ambient_temperature 100(2)
_diffrn_measured_fraction_theta_full 0.994
_diffrn_measured_fraction_theta_max 0.996
_diffrn_measurement_device_type 'Bruker KAPPA APEX II'
_diffrn_radiation_type MoK\a
_diffrn_radiation_wavelength 0.71073
_diffrn_reflns_av_R_equivalents 0.0555
_diffrn_reflns_av_unetI/netI 0.0364
_diffrn_reflns_Laue_measured_fraction_full 0.994
_diffrn_reflns_Laue_measured_fraction_max 0.996
_diffrn_reflns_limit_h_max 14
_diffrn_reflns_limit_h_min -13
_diffrn_reflns_limit_k_max 14
_diffrn_reflns_limit_k_min -13
_diffrn_reflns_limit_l_max 56
_diffrn_reflns_limit_l_min -57
_diffrn_reflns_number 19040
_diffrn_reflns_point_group_measured_fraction_full 0.994
_diffrn_reflns_point_group_measured_fraction_max 0.996
_diffrn_reflns_theta_full 25.242
_diffrn_reflns_theta_max 29.997
_diffrn_reflns_theta_min 4.090
_exptl_absorpt_coefficient_mu 16.426
_exptl_absorpt_correction_type multi-scan
_exptl_absorpt_process_details 'SADABS (Bruker, 2008)'
_exptl_crystal_density_diffrn 3.162
_exptl_crystal_description fragment
_exptl_crystal_F_000 3472
_exptl_crystal_size_max 0.120
_exptl_crystal_size_mid 0.100
_exptl_crystal_size_min 0.040
_exptl_transmission_factor_max 0.559
_exptl_transmission_factor_min 0.339
_refine_diff_density_max 0.951
_refine_diff_density_min -0.668
_refine_diff_density_rms 0.175
_refine_ls_extinction_coef .
_refine_ls_extinction_method none
_refine_ls_goodness_of_fit_ref 1.042
_refine_ls_hydrogen_treatment constr
_refine_ls_matrix_type full
_refine_ls_number_parameters 146
_refine_ls_number_reflns 2954
_refine_ls_number_restraints 0
_refine_ls_restrained_S_all 1.042
_refine_ls_R_factor_all 0.0377
_refine_ls_R_factor_gt 0.0239
_refine_ls_shift/su_max 0.002
_refine_ls_shift/su_mean 0.000
_refine_ls_structure_factor_coef Fsqd
_refine_ls_weighting_details 'w=1/[\s^2^(Fo^2^)+(0.0100P)^2^+19.4912P] where P=(Fo^2^+2Fc^2^)/3'
_refine_ls_weighting_scheme calc
_refine_ls_wR_factor_gt 0.0415
_refine_ls_wR_factor_ref 0.0442
_reflns_Friedel_coverage 0.000
_reflns_Friedel_fraction_full .
_reflns_Friedel_fraction_max .
_reflns_number_gt 2416
_reflns_number_total 2954
_reflns_threshold_expression 'I > 2\s(I)'
_cod_data_source_file JSSC-2017-248-178-1.cif
_cod_data_source_block s155
_cod_original_cell_volume 4060.1(4)
_cod_original_sg_symbol_H-M 'I 41/a'
_cod_database_code 1560597
_shelx_space_group_comment
;
The symmetry employed for this shelxl refinement is uniquely defined
by the following loop, which should always be used as a source of
symmetry information in preference to the above space-group names.
They are only intended as comments.
;
_shelx_estimated_absorpt_t_min 0.243
_shelx_estimated_absorpt_t_max 0.559
_shelxl_version_number 2014-3

loop_
_space_group_symop_operation_xyz
'x, y, z'
'-x+1/2, -y, z+1/2'
'-y+3/4, x+1/4, z+1/4'
'y+3/4, -x+3/4, z+3/4'
'x+1/2, y+1/2, z+1/2'
'-x+1, -y+1/2, z+1'
'-y+5/4, x+3/4, z+3/4'
'y+5/4, -x+5/4, z+5/4'
'-x, -y, -z'
'x-1/2, y, -z-1/2'
'y-3/4, -x-1/4, -z-1/4'
'-y-3/4, x-3/4, -z-3/4'
'-x+1/2, -y+1/2, -z+1/2'
'x, y+1/2, -z'
'y-1/4, -x+1/4, -z+1/4'
'-y-1/4, x-1/4, -z-1/4'

loop_
_atom_site_label
_atom_site_type_symbol
_atom_site_fract_x
_atom_site_fract_y
_atom_site_fract_z
_atom_site_U_iso_or_equiv
_atom_site_adp_type
_atom_site_occupancy
_atom_site_site_symmetry_order
_atom_site_calc_flag
_atom_site_refinement_flags_posn
_atom_site_refinement_flags_adp
_atom_site_refinement_flags_occupancy
_atom_site_disorder_assembly
_atom_site_disorder_group
U1 U 0.31859(2) 0.46321(2) 0.42934(2) 0.00989(4) Uani 1 1 d . . . . .
K1 K 0.0000 0.2500 0.38999(3) 0.0143(3) Uani 1 2 d S T P . .
K2 K 0.5000 0.7500 0.49163(3) 0.0169(3) Uani 1 2 d S T P . .
O1 O 0.2972(3) 0.6203(3) 0.44945(7) 0.0165(7) Uani 1 1 d . . . . .
O2 O 0.3420(3) 0.3059(3) 0.41057(7) 0.0161(7) Uani 1 1 d . . . . .
O11 O 0.3241(3) 0.5654(3) 0.37567(7) 0.0117(6) Uani 1 1 d . . . . .
O12 O 0.1262(3) 0.5044(3) 0.39220(7) 0.0142(6) Uani 1 1 d . . . . .
O13 O 0.3109(3) 0.2829(3) 0.29031(7) 0.0159(6) Uani 1 1 d . . . . .
O14 O 0.2028(3) 0.2921(3) 0.33660(7) 0.0160(7) Uani 1 1 d . . . . .
O21 O 0.0997(3) 0.3751(3) 0.45088(7) 0.0177(7) Uani 1 1 d . . . . .
O22 O 0.2780(3) 0.3440(3) 0.48100(7) 0.0147(6) Uani 1 1 d . . . . .
C11 C 0.2022(4) 0.5441(4) 0.36928(10) 0.0114(8) Uani 1 1 d . . . . .
C12 C 0.1515(4) 0.5661(4) 0.33517(10) 0.0132(9) Uani 1 1 d . . . . .
H12A H 0.1453 0.6637 0.3309 0.016 Uiso 1 1 calc R U . . .
H12B H 0.0603 0.5276 0.3331 0.016 Uiso 1 1 calc R U . . .
C13 C 0.2439(4) 0.5013(4) 0.30970(10) 0.0131(9) Uani 1 1 d . . . . .
H13A H 0.2108 0.5246 0.2876 0.016 Uiso 1 1 calc R U . . .
H13B H 0.3350 0.5398 0.3120 0.016 Uiso 1 1 calc R U . . .
C14 C 0.2531(4) 0.3516(4) 0.31243(10) 0.0143(9) Uani 1 1 d . . . . .
C21 C 0.1532(4) 0.3246(4) 0.47599(11) 0.0149(9) Uani 1 1 d . . . . .
C22 C 0.0756(4) 0.2401(5) 0.49976(11) 0.0146(9) Uani 1 1 d . . . . .
H22A H 0.1095 0.2590 0.5220 0.018 Uiso 1 1 calc R U . . .
H22B H 0.0945 0.1445 0.4950 0.018 Uiso 1 1 calc R U . . .

loop_
_atom_site_aniso_label
_atom_site_aniso_U_11
_atom_site_aniso_U_22
_atom_site_aniso_U_33
_atom_site_aniso_U_23
_atom_site_aniso_U_13
_atom_site_aniso_U_12
U1 0.00822(8) 0.01063(8) 0.01082(7) 0.00017(6) -0.00021(6) -0.00012(6)
K1 0.0114(6) 0.0103(6) 0.0211(7) 0.000 0.000 0.0028(5)
K2 0.0136(6) 0.0207(7) 0.0163(7) 0.000 0.000 0.0018(5)
O1 0.0232(17) 0.0107(14) 0.0157(15) -0.0017(12) 0.0003(13) 0.0062(13)
O2 0.0217(17) 0.0108(15) 0.0159(16) 0.0000(12) -0.0012(13) 0.0004(13)
O11 0.0069(14) 0.0146(15) 0.0136(14) 0.0033(12) -0.0040(11) -0.0018(12)
O12 0.0093(15) 0.0160(16) 0.0171(16) 0.0016(12) 0.0006(12) -0.0021(12)
O13 0.0225(17) 0.0108(15) 0.0145(15) 0.0002(12) 0.0042(13) 0.0002(13)
O14 0.0200(17) 0.0112(15) 0.0169(16) 0.0022(12) 0.0034(13) 0.0034(13)
O21 0.0101(15) 0.0293(19) 0.0137(15) 0.0060(13) -0.0016(12) -0.0043(13)
O22 0.0094(15) 0.0219(17) 0.0128(15) 0.0022(13) -0.0021(12) 0.0004(12)
C11 0.015(2) 0.0030(18) 0.016(2) -0.0009(15) -0.0014(16) 0.0013(16)
C12 0.012(2) 0.013(2) 0.015(2) 0.0001(16) -0.0052(16) 0.0015(15)
C13 0.015(2) 0.014(2) 0.010(2) 0.0009(15) -0.0023(15) -0.0019(19)
C14 0.014(2) 0.013(2) 0.016(2) -0.0026(16) -0.0036(16) -0.0032(17)
C21 0.013(2) 0.018(2) 0.014(2) -0.0015(17) 0.0014(16) 0.0019(17)
C22 0.010(2) 0.020(2) 0.014(2) 0.0022(18) 0.0000(15) 0.0005(17)

loop_
_atom_type_symbol
_atom_type_description
_atom_type_scat_dispersion_real
_atom_type_scat_dispersion_imag
_atom_type_scat_source
C C 0.0033 0.0016 'International Tables Vol C Tables 4.2.6.8 and 6.1.1.4'
H H 0.0000 0.0000 'International Tables Vol C Tables 4.2.6.8 and 6.1.1.4'
O O 0.0106 0.0060 'International Tables Vol C Tables 4.2.6.8 and 6.1.1.4'
K K 0.2009 0.2494 'International Tables Vol C Tables 4.2.6.8 and 6.1.1.4'
U U -9.6767 9.6646 'International Tables Vol C Tables 4.2.6.8 and 6.1.1.4'

loop_
_geom_angle_atom_site_label_1
_geom_angle_atom_site_label_2
_geom_angle_atom_site_label_3
_geom_angle
_geom_angle_site_symmetry_1
_geom_angle_site_symmetry_3
O2 U1 O1 178.22(14) . .
O2 U1 O11 88.65(12) . .
O1 U1 O11 92.96(12) . .
O2 U1 O22 88.08(12) . .
O1 U1 O22 90.45(12) . .
O11 U1 O22 170.70(10) . .
O2 U1 O14 93.86(13) . 11_666
O1 U1 O14 86.09(13) . 11_666
O11 U1 O14 66.24(10) . 11_666
O22 U1 O14 122.67(10) . 11_666
O2 U1 O12 89.02(12) . .
O1 U1 O12 92.56(12) . .
O11 U1 O12 52.58(9) . .
O22 U1 O12 118.65(10) . .
O14 U1 O12 118.67(10) 11_666 .
O2 U1 O13 91.02(13) . 11_666
O1 U1 O13 87.54(13) . 11_666
O11 U1 O13 118.36(10) . 11_666
O22 U1 O13 70.41(10) . 11_666
O14 U1 O13 52.29(10) 11_666 11_666
O12 U1 O13 170.94(10) . 11_666
O2 U1 O21 87.51(13) . .
O1 U1 O21 92.37(13) . .
O11 U1 O21 119.02(9) . .
O22 U1 O21 52.14(10) . .
O14 U1 O21 174.62(10) 11_666 .
O12 U1 O21 66.51(10) . .
O13 U1 O21 122.54(10) 11_666 .
O2 U1 C11 85.98(13) . .
O1 U1 C11 95.81(13) . .
O11 U1 C11 26.29(11) . .
O22 U1 C11 144.63(11) . .
O14 U1 C11 92.52(11) 11_666 .
O12 U1 C11 26.56(11) . .
O13 U1 C11 144.44(11) 11_666 .
O21 U1 C11 92.76(11) . .
O2 U1 C14 91.45(13) . 11_666
O1 U1 C14 87.73(14) . 11_666
O11 U1 C14 92.01(11) . 11_666
O22 U1 C14 96.77(11) . 11_666
O14 U1 C14 25.98(11) 11_666 11_666
O12 U1 C14 144.57(11) . 11_666
O13 U1 C14 26.37(11) 11_666 11_666
O21 U1 C14 148.90(11) . 11_666
C11 U1 C14 118.19(12) . 11_666
O2 U1 C21 86.42(13) . .
O1 U1 C21 92.70(13) . .
O11 U1 C21 144.80(11) . .
O22 U1 C21 26.19(11) . .
O14 U1 C21 148.85(11) 11_666 .
O12 U1 C21 92.47(11) . .
O13 U1 C21 96.57(11) 11_666 .
O21 U1 C21 25.99(11) . .
C11 U1 C21 118.52(12) . .
C14 U1 C21 122.92(12) 11_666 .
O2 U1 K1 58.40(10) . .
O1 U1 K1 122.55(11) . .
O11 U1 K1 83.16(7) . .
O22 U1 K1 87.71(7) . .
O14 U1 K1 139.71(7) 11_666 .
O12 U1 K1 41.85(7) . .
O13 U1 K1 143.47(7) 11_666 .
O21 U1 K1 44.91(7) . .
C11 U1 K1 59.72(8) . .
C14 U1 K1 149.45(8) 11_666 .
C21 U1 K1 64.69(9) . .
O11 K1 O11 151.70(14) 16_656 11_566
O11 K1 O12 107.16(9) 16_656 .
O11 K1 O12 73.77(9) 11_566 .
O11 K1 O12 73.78(9) 16_656 6_454
O11 K1 O12 107.16(9) 11_566 6_454
O12 K1 O12 176.34(13) . 6_454
O11 K1 O21 104.60(9) 16_656 .
O11 K1 O21 99.19(9) 11_566 .
O12 K1 O21 56.39(9) . .
O12 K1 O21 119.98(9) 6_454 .
O11 K1 O21 99.19(9) 16_656 6_454
O11 K1 O21 104.60(9) 11_566 6_454
O12 K1 O21 119.98(9) . 6_454
O12 K1 O21 56.39(9) 6_454 6_454
O21 K1 O21 65.24(12) . 6_454
O11 K1 O14 101.59(9) 16_656 6_454
O11 K1 O14 56.20(8) 11_566 6_454
O12 K1 O14 116.55(9) . 6_454
O12 K1 O14 66.39(9) 6_454 6_454
O21 K1 O14 153.77(8) . 6_454
O21 K1 O14 109.11(9) 6_454 6_454
O11 K1 O14 56.20(8) 16_656 .
O11 K1 O14 101.59(9) 11_566 .
O12 K1 O14 66.39(9) . .
O12 K1 O14 116.55(9) 6_454 .
O21 K1 O14 109.11(9) . .
O21 K1 O14 153.77(8) 6_454 .
O14 K1 O14 86.76(13) 6_454 .
O11 K1 U1 84.27(7) 16_656 .
O11 K1 U1 106.83(6) 11_566 .
O12 K1 U1 35.76(6) . .
O12 K1 U1 141.88(7) 6_454 .
O21 K1 U1 36.83(6) . .
O21 K1 U1 98.42(7) 6_454 .
O14 K1 U1 150.32(7) 6_454 .
O14 K1 U1 72.28(6) . .
O11 K1 U1 106.83(6) 16_656 6_454
O11 K1 U1 84.28(7) 11_566 6_454
O12 K1 U1 141.88(7) . 6_454
O12 K1 U1 35.75(6) 6_454 6_454
O21 K1 U1 98.42(7) . 6_454
O21 K1 U1 36.83(6) 6_454 6_454
O14 K1 U1 72.28(6) 6_454 6_454
O14 K1 U1 150.32(7) . 6_454
U1 K1 U1 134.31(4) . 6_454
O11 K1 U1 124.85(8) 16_656 11_566
O11 K1 U1 27.67(6) 11_566 11_566
O12 K1 U1 86.64(6) . 11_566
O12 K1 U1 95.72(6) 6_454 11_566
O21 K1 U1 125.88(6) . 11_566
O21 K1 U1 119.75(6) 6_454 11_566
O14 K1 U1 32.30(6) 6_454 11_566
O14 K1 U1 84.91(6) . 11_566
U1 K1 U1 122.375(10) . 11_566
U1 K1 U1 87.906(7) 6_454 11_566
O11 K1 U1 27.67(6) 16_656 16_656
O11 K1 U1 124.85(8) 11_566 16_656
O12 K1 U1 95.72(6) . 16_656
O12 K1 U1 86.64(6) 6_454 16_656
O21 K1 U1 119.75(6) . 16_656
O21 K1 U1 125.88(6) 6_454 16_656
O14 K1 U1 84.91(6) 6_454 16_656
O14 K1 U1 32.30(6) . 16_656
U1 K1 U1 87.905(7) . 16_656
U1 K1 U1 122.375(10) 6_454 16_656
U1 K1 U1 100.04(3) 11_566 16_656
O22 K2 O22 130.04(14) 9_666 14_556
O22 K2 O13 80.66(10) 9_666 8_454
O22 K2 O13 63.46(9) 14_556 8_454
O22 K2 O13 63.46(9) 9_666 3
O22 K2 O13 80.66(10) 14_556 3
O13 K2 O13 87.69(14) 8_454 3
O22 K2 O1 131.52(9) 9_666 .
O22 K2 O1 80.23(9) 14_556 .
O13 K2 O1 143.20(9) 8_454 .
O13 K2 O1 92.38(9) 3 .
O22 K2 O1 80.23(9) 9_666 6_564
O22 K2 O1 131.52(9) 14_556 6_564
O13 K2 O1 92.38(9) 8_454 6_564
O13 K2 O1 143.20(9) 3 6_564
O1 K2 O1 108.55(13) . 6_564
O22 K2 O13 76.00(8) 9_666 11_666
O22 K2 O13 124.65(9) 14_556 11_666
O13 K2 O13 153.29(9) 8_454 11_666
O13 K2 O13 70.40(10) 3 11_666
O1 K2 O13 55.91(8) . 11_666
O1 K2 O13 96.25(8) 6_564 11_666
O22 K2 O13 124.65(8) 9_666 16_666
O22 K2 O13 76.00(8) 14_556 16_666
O13 K2 O13 70.40(10) 8_454 16_666
O13 K2 O13 153.29(9) 3 16_666
O1 K2 O13 96.25(8) . 16_666
O1 K2 O13 55.91(8) 6_564 16_666
O13 K2 O13 134.50(11) 11_666 16_666
O22 K2 C14 76.76(10) 9_666 11_666
O22 K2 C14 139.65(10) 14_556 11_666
O13 K2 C14 155.81(10) 8_454 11_666
O13 K2 C14 89.90(10) 3 11_666
O1 K2 C14 60.94(9) . 11_666
O1 K2 C14 75.44(10) 6_564 11_666
O13 K2 C14 21.21(8) 11_666 11_666
O13 K2 C14 116.36(10) 16_666 11_666
O22 K2 C14 139.65(10) 9_666 16_666
O22 K2 C14 76.76(10) 14_556 16_666
O13 K2 C14 89.90(10) 8_454 16_666
O13 K2 C14 155.81(10) 3 16_666
O1 K2 C14 75.44(10) . 16_666
O1 K2 C14 60.94(9) 6_564 16_666
O13 K2 C14 116.36(10) 11_666 16_666
O13 K2 C14 21.21(8) 16_666 16_666
C14 K2 C14 101.72(15) 11_666 16_666
O22 K2 U1 97.84(7) 9_666 6_564
O22 K2 U1 111.83(7) 14_556 6_564
O13 K2 U1 85.57(7) 8_454 6_564
O13 K2 U1 160.97(6) 3 6_564
O1 K2 U1 103.64(7) . 6_564
O1 K2 U1 20.19(6) 6_564 6_564
O13 K2 U1 110.17(6) 11_666 6_564
O13 K2 U1 35.87(5) 16_666 6_564
C14 K2 U1 89.01(8) 11_666 6_564
C14 K2 U1 42.07(7) 16_666 6_564
O22 K2 U1 111.83(7) 9_666 .
O22 K2 U1 97.84(7) 14_556 .
O13 K2 U1 160.97(6) 8_454 .
O13 K2 U1 85.57(7) 3 .
O1 K2 U1 20.19(6) . .
O1 K2 U1 103.64(7) 6_564 .
O13 K2 U1 35.87(5) 11_666 .
O13 K2 U1 110.17(6) 16_666 .
C14 K2 U1 42.07(7) 11_666 .
C14 K2 U1 89.01(8) 16_666 .
U1 K2 U1 106.00(3) 6_564 .
U1 O1 K2 124.90(14) . .
C11 O11 U1 95.5(2) . .
C11 O11 K1 135.4(3) . 11_666
U1 O11 K1 122.16(11) . 11_666
C11 O12 U1 92.5(2) . .
C11 O12 K1 121.4(3) . .
U1 O12 K1 102.39(10) . .
C14 O13 U1 93.6(3) . 16_656
C14 O13 K2 152.4(3) . 7_544
U1 O13 K2 108.95(11) 16_656 7_544
C14 O13 K2 84.9(2) . 11_566
U1 O13 K2 91.21(9) 16_656 11_566
K2 O13 K2 109.60(10) 7_544 11_566
C14 O14 U1 94.7(3) . 16_656
C14 O14 K1 154.9(3) . .
U1 O14 K1 107.11(10) 16_656 .
C21 O21 U1 93.3(3) . .
C21 O21 K1 131.3(3) . .
U1 O21 K1 98.26(10) . .
C21 O22 U1 95.5(3) . .
C21 O22 K2 145.9(3) . 9_666
U1 O22 K2 113.36(11) . 9_666
O11 C11 O12 118.3(4) . .
O11 C11 C12 119.5(4) . .
O12 C11 C12 122.2(4) . .
O11 C11 U1 58.2(2) . .
O12 C11 U1 61.0(2) . .
C12 C11 U1 170.3(3) . .
C11 C12 C13 111.6(3) . .
C11 C12 H12A 109.3 . .
C13 C12 H12A 109.3 . .
C11 C12 H12B 109.3 . .
C13 C12 H12B 109.3 . .
H12A C12 H12B 108.0 . .
C14 C13 C12 113.9(4) . .
C14 C13 H13A 108.8 . .
C12 C13 H13A 108.8 . .
C14 C13 H13B 108.8 . .
C12 C13 H13B 108.8 . .
H13A C13 H13B 107.7 . .
O14 C14 O13 119.1(4) . .
O14 C14 C13 120.2(4) . .
O13 C14 C13 120.7(4) . .
O14 C14 U1 59.3(2) . 16_656
O13 C14 U1 60.0(2) . 16_656
C13 C14 U1 175.9(3) . 16_656
O14 C14 K2 94.2(3) . 11_566
O13 C14 K2 73.9(2) . 11_566
C13 C14 K2 101.3(3) . 11_566
U1 C14 K2 82.76(10) 16_656 11_566
O21 C21 O22 118.8(4) . .
O21 C21 C22 122.2(4) . .
O22 C21 C22 118.9(4) . .
O21 C21 U1 60.7(2) . .
O22 C21 U1 58.3(2) . .
C22 C21 U1 174.2(3) . .
C21 C22 C22 116.0(4) . 6_454
C21 C22 H22A 108.3 . .
C22 C22 H22A 108.3 6_454 .
C21 C22 H22B 108.3 . .
C22 C22 H22B 108.3 6_454 .
H22A C22 H22B 107.4 . .

loop_
_geom_bond_atom_site_label_1
_geom_bond_atom_site_label_2
_geom_bond_distance
_geom_bond_site_symmetry_2
U1 O2 1.761(3) .
U1 O1 1.781(3) .
U1 O11 2.420(3) .
U1 O22 2.457(3) .
U1 O14 2.467(3) 11_666
U1 O12 2.480(3) .
U1 O13 2.481(3) 11_666
U1 O21 2.511(3) .
U1 C11 2.833(4) .
U1 C14 2.859(4) 11_666
U1 C21 2.875(4) .
U1 K1 4.1447(6) .
K1 O11 2.620(3) 16_656
K1 O11 2.620(3) 11_566
K1 O12 2.831(3) .
K1 O12 2.831(3) 6_454
K1 O21 2.957(3) .
K1 O21 2.957(3) 6_454
K1 O14 3.004(3) 6_454
K1 O14 3.004(3) .
K1 U1 4.1447(6) 6_454
K1 U1 4.4126(9) 11_566
K1 U1 4.4126(9) 16_656
K2 O22 2.650(3) 9_666
K2 O22 2.650(3) 14_556
K2 O13 2.760(3) 8_454
K2 O13 2.760(3) 3
K2 O1 2.954(3) .
K2 O1 2.955(3) 6_564
K2 O13 3.378(3) 11_666
K2 O13 3.378(3) 16_666
K2 C14 3.503(4) 11_666
K2 C14 3.503(4) 16_666
K2 U1 4.2336(9) 6_564
O11 C11 1.261(5) .
O11 K1 2.620(3) 11_666
O12 C11 1.268(5) .
O13 C14 1.272(5) .
O13 U1 2.482(3) 16_656
O13 K2 2.760(3) 7_544
O13 K2 3.378(3) 11_566
O14 C14 1.257(5) .
O14 U1 2.467(3) 16_656
O21 C21 1.262(5) .
O22 C21 1.274(5) .
O22 K2 2.650(3) 9_666
C11 C12 1.500(6) .
C12 C13 1.533(6) .
C12 H12A 0.9900 .
C12 H12B 0.9900 .
C13 C14 1.499(6) .
C13 H13A 0.9900 .
C13 H13B 0.9900 .
C14 U1 2.859(4) 16_656
C14 K2 3.503(4) 11_566
C21 C22 1.501(6) .
C22 C22 1.519(8) 6_454
C22 H22A 0.9900 .
C22 H22B 0.9900 .

loop_
_geom_torsion_atom_site_label_1
_geom_torsion_atom_site_label_2
_geom_torsion_atom_site_label_3
_geom_torsion_atom_site_label_4
_geom_torsion
_geom_torsion_site_symmetry_1
_geom_torsion_site_symmetry_2
_geom_torsion_site_symmetry_3
_geom_torsion_site_symmetry_4
O11 U1 O1 K2 -111.52(16) . . . .
O22 U1 O1 K2 77.14(16) . . . .
O14 U1 O1 K2 -45.59(16) 11_666 . . .
O12 U1 O1 K2 -164.16(16) . . . .
O13 U1 O1 K2 6.77(16) 11_666 . . .
O21 U1 O1 K2 129.25(16) . . . .
C11 U1 O1 K2 -137.73(16) . . . .
C14 U1 O1 K2 -19.62(17) 11_666 . . .
C21 U1 O1 K2 103.24(17) . . . .
K1 U1 O1 K2 164.70(9) . . . .
U1 O11 C11 O12 10.9(4) . . . .
K1 O11 C11 O12 -138.3(3) 11_666 . . .
U1 O11 C11 C12 -169.0(3) . . . .
K1 O11 C11 C12 41.8(6) 11_666 . . .
K1 O11 C11 U1 -149.2(4) 11_666 . . .
U1 O12 C11 O11 -10.6(4) . . . .
K1 O12 C11 O11 -116.8(3) . . . .
U1 O12 C11 C12 169.3(3) . . . .
K1 O12 C11 C12 63.2(5) . . . .
K1 O12 C11 U1 -106.1(2) . . . .
O11 C11 C12 C13 47.3(5) . . . .
O12 C11 C12 C13 -132.6(4) . . . .
C11 C12 C13 C14 63.1(5) . . . .
U1 O14 C14 O13 5.2(4) 16_656 . . .
K1 O14 C14 O13 -145.7(5) . . . .
U1 O14 C14 C13 -175.3(3) 16_656 . . .
K1 O14 C14 C13 33.9(9) . . . .
K1 O14 C14 U1 -150.8(7) . . . 16_656
U1 O14 C14 K2 79.02(13) 16_656 . . 11_566
K1 O14 C14 K2 -71.8(6) . . . 11_566
U1 O13 C14 O14 -5.1(4) 16_656 . . .
K2 O13 C14 O14 -150.4(4) 7_544 . . .
K2 O13 C14 O14 85.8(4) 11_566 . . .
U1 O13 C14 C13 175.3(3) 16_656 . . .
K2 O13 C14 C13 30.0(8) 7_544 . . .
K2 O13 C14 C13 -93.8(4) 11_566 . . .
K2 O13 C14 U1 -145.3(6) 7_544 . . 16_656
K2 O13 C14 U1 90.89(9) 11_566 . . 16_656
U1 O13 C14 K2 -90.89(9) 16_656 . . 11_566
K2 O13 C14 K2 123.8(6) 7_544 . . 11_566
C12 C13 C14 O14 -9.2(6) . . . .
C12 C13 C14 O13 170.3(4) . . . .
C12 C13 C14 K2 92.5(3) . . . 11_566
U1 O21 C21 O22 4.5(4) . . . .
K1 O21 C21 O22 108.5(4) . . . .
U1 O21 C21 C22 -174.2(4) . . . .
K1 O21 C21 C22 -70.2(5) . . . .
K1 O21 C21 U1 104.0(3) . . . .
U1 O22 C21 O21 -4.6(4) . . . .
K2 O22 C21 O21 -153.1(3) 9_666 . . .
U1 O22 C21 C22 174.1(3) . . . .
K2 O22 C21 C22 25.6(7) 9_666 . . .
K2 O22 C21 U1 -148.5(5) 9_666 . . .
O21 C21 C22 C22 -22.2(6) . . . 6_454
O22 C21 C22 C22 159.2(4) . . . 6_454
